data_2001140
loop_
_publ_author_name
'Rath, N. P.'
'Fallis, K. A.'
'Anderson, G. K.'

_publ_section_title
;
 Structure of <i>trans</i>-aquadichloro(triphenylphosphine)platinum(II)
;
_journal_issue 12
_journal_name_full 'Acta Crystallographica Section C'
_journal_page_first 2079
_journal_page_last 2081
_journal_paper_doi 10.1107/S0108270193005189
_journal_volume 49
_journal_year 1993
_chemical_formula_sum 'C18 H17 Cl2 O P Pt'
_chemical_formula_weight 546.3
_space_group_IT_number 2
_symmetry_cell_setting triclinic
_symmetry_space_group_name_Hall '-P 1'
_symmetry_space_group_name_H-M 'P -1'
_atom_type_scat_source IntTabIV
_cell_angle_alpha 101.82(2)
_cell_angle_beta 93.01(2)
_cell_angle_gamma 108.36(2)
_cell_formula_units_Z 4
_cell_length_a 9.355(2)
_cell_length_b 14.678(2)
_cell_length_c 14.685(4)
_cell_measurement_reflns_used 40
_cell_measurement_temperature 298
_cell_measurement_theta_max 17.5
_cell_measurement_theta_min 12.5
_cell_volume 1858.3(8)
_diffrn_measurement_device 'Siemens R3m/V'
_diffrn_measurement_method \q-2\q
_diffrn_radiation_type MoK\a
_diffrn_radiation_wavelength 0.71073
_diffrn_reflns_av_R_equivalents 0.040
_diffrn_reflns_limit_h_max 13
_diffrn_reflns_limit_h_min -4
_diffrn_reflns_limit_k_max 19
_diffrn_reflns_limit_k_min -20
_diffrn_reflns_limit_l_max 20
_diffrn_reflns_limit_l_min -20
_diffrn_reflns_number 11670
_diffrn_reflns_theta_max 30.0
_diffrn_standards_decay_% 5
_diffrn_standards_interval_count 50
_diffrn_standards_number 3
_exptl_absorpt_coefficient_mu 7.925
_exptl_absorpt_correction_T_max 0.9597
_exptl_absorpt_correction_T_min 0.4224
_exptl_absorpt_correction_type empirical
_exptl_crystal_colour Yellow
_exptl_crystal_density_diffrn 1.953
_exptl_crystal_description Plate
_exptl_crystal_size_max 0.5
_exptl_crystal_size_mid 0.4
_exptl_crystal_size_min 0.1
_refine_diff_density_max 4.56
_refine_diff_density_min 2.95
_refine_ls_goodness_of_fit_obs 1.09
_refine_ls_hydrogen_treatment noref
_refine_ls_number_parameters 415
_refine_ls_number_reflns 5786
_refine_ls_R_factor_obs 0.0713
_refine_ls_shift/esd_max 0.044
_refine_ls_structure_factor_coef F
_refine_ls_weighting_details 'w = 1/[\s^2^F + 0.0035F^2^]'
_refine_ls_weighting_scheme calc
_refine_ls_wR_factor_obs 0.0884
_reflns_number_observed 5786
_reflns_number_total 10824
_reflns_observed_criterion F>4.0\s(F)
_cod_data_source_file st1054.cif
_cod_data_source_block st1054_structure_1_of_1
_cod_depositor_comments
;
The following automatic conversions were performed:

'_refine_ls_weighting_scheme' value 'w = 1/[\s^2^F + 0.0035F^2^]' was
changed to 'calc'. New tag '_refine_ls_weighting_details' was
created. The value of the new tag was set to 'w = 1/[\s^2^F +
0.0035F^2^]'.

Automatic conversion script
Id: cif_fix_values 3143 2015-03-26 13:38:13Z robertas 
;
_cod_original_cell_volume 1858.1(7)
_cod_database_code 2001140

loop_
_symmetry_equiv_pos_as_xyz
x,y,z
-x,-y,-z

loop_
_atom_site_label
_atom_site_fract_x
_atom_site_fract_y
_atom_site_fract_z
_atom_site_U_iso_or_equiv
Pt(1) .20350(10) .10380(10) .19300(10) .0300(10)
Pt(2) .61680(10) .31850(10) .13210(10) .0360(10)
Cl(1) .1427(4) .2130(3) .3085(3) .0330(10)
Cl(2) .2328(4) -.0106(3) .0632(3) .0340(10)
Cl(3) .4111(5) .3093(3) .0299(3) .0350(10)
Cl(4) .8265(4) .3066(3) .2170(4) .045(2)
P(1) .3216(4) .0561(3) .3015(3) .0290(10)
P(2) .6547(4) .4770(3) .2020(3) .0300(10)
O(1) .1015(19) .1589(13) .0943(12) .090(9)
O(2) .5788(16) .1679(11) .0662(12) .070(7)
C(1) .4643(17) .0040(11) .2598(11) .032(6)
C(2) .6136(19) .0609(13) .2703(15) .055(8)
C(3) .723(2) .0250(14) .2325(17) .062(9)
C(4) .682(3) -.0740(18) .1836(17) .064(11)
C(5) .530(3) -.1353(16) .1767(17) .067(10)
C(6) .422(2) -.0949(12) .2147(15) .050(7)
C(7) .1927(17) -.0346(11) .3515(12) .035(6)
C(8) .239(2) -.0920(15) .4019(17) .061(10)
C(9) .142(3) -.1525(18) .4444(17) .074(12)
C(10) -.007(3) -.1596(14) .4431(17) .075(11)
C(11) -.061(2) -.1011(16) .3926(17) .062(10)
C(12) .0419(19) -.0386(14) .3466(14) .047(7)
C(13) .4249(15) .1573(10) .4001(10) .028(5)
C(14) .4186(19) .1503(13) .4921(12) .041(7)
C(15) .501(2) .2249(16) .5640(14) .050(8)
C(16) .599(2) .3095(15) .5472(13) .047(7)
C(17) .6069(19) .3221(12) .4597(15) .048(7)
C(18) .5162(18) .2435(11) .3840(13) .040(6)
C(19) .4786(16) .5042(12) .1995(11) .032(6)
C(20) .3532(18) .4416(14) .2338(13) .043(7)
C(21) .2192(18) .4638(16) .2360(14) .055(8)
C(22) .2087(18) .5466(16) .2060(13) .050(8)
C(23) .325(2) .6039(14) .1733(16) .055(9)
C(24) .461(2) .5831(14) .1688(13) .046(7)
C(25) .7321(17) .5200(12) .3225(12) .035(6)
C(26) .8857(19) .5327(13) .3496(13) .041(7)
C(27) .955(2) .5723(13) .4393(13) .044(7)
C(28) .870(2) .6001(13) .5089(14) .055(8)
C(29) .720(2) .5910(15) .4845(13) .051(9)
C(30) .6511(17) .5522(12) .3958(12) .034(6)
C(31) .7883(16) .5659(11) .1490(11) .032(5)
C(32) .8242(17) .5387(14) .0613(13) .042(7)
C(33) .929(2) .6077(14) .0205(14) .052(8)
C(34) .991(2) .7015(16) .0694(14) .052(8)
C(35) .953(2) .7295(13) .1577(15) .055(8)
C(36) .852(2) .6650(13) .1967(13) .045(7)
H(1A) .0758 .2063 .1238 ?
H(1AA) .0279 .1101 .0611 ?
H(2A) .4999 .1462 .0262 ?
H(2AA) .5668 .1342 .1077 ?
H(2B) .6427 .1287 .3039 ?
H(3A) .8273 .0674 .2410 ?
H(4A) .7564 -.0992 .1551 ?
H(5A) .5002 -.2041 .1464 ?
H(6A) .3183 -.1361 .2094 ?
H(8A) .3437 -.0876 .4067 ?
H(9A) .1790 -.1928 .4769 ?
H(10A) -.0747 -.2026 .4752 ?
H(11A) -.1653 -.1043 .3901 ?
H(12A) .0076 .0006 .3114 ?
H(14A) .3541 .0899 .5044 ?
H(15A) .4904 .2187 .6274 ?
H(16A) .6625 .3606 .5983 ?
H(17A) .6725 .3822 .4478 ?
H(18A) .5187 .2517 .3208 ?
H(20A) .3620 .3861 .2557 ?
H(21A) .1329 .4220 .2576 ?
H(22A) .1165 .5622 .2092 ?
H(23A) .3161 .6601 .1529 ?
H(24A) .5436 .6244 .1439 ?
H(26A) .9437 .5121 .3024 ?
H(27A) 1.0603 .5810 .4545 ?
H(28A) .9152 .6252 .5730 ?
H(29A) .6631 .6130 .5319 ?
H(30A) .5469 .5462 .3809 ?
H(32A) .7786 .4715 .0264 ?
H(33A) .9534 .5874 -.0414 ?
H(34A) 1.0632 .7490 .0437 ?
H(35A) .9990 .7967 .1923 ?
H(36A) .8242 .6873 .2570 ?

loop_
_geom_angle_atom_site_label_1
_geom_angle_atom_site_label_2
_geom_angle_atom_site_label_3
_geom_angle
_geom_angle_publ_flag
Cl(1) Pt(1) Cl(2) 172.0(4) yes
Cl(2) Pt(1) P(1) 96.0(2) yes
Cl(2) Pt(1) O(1) 86.4(5) yes
Cl(3) Pt(2) Cl(4) 171.0(4) yes
Cl(4) Pt(2) P(2) 96.20(10) yes
Cl(4) Pt(2) O(2) 84.8(4) yes
Pt(1) P(1) C(1) 114.5(6) yes
C(1) P(1) C(7) 106.3(8) yes
C(1) P(1) C(13) 103.7(7) yes
Pt(2) P(2) C(19) 111.9(5) yes
C(19) P(2) C(25) 103.5(8) yes
C(19) P(2) C(31) 107.2(8) yes
P(1) C(1) C(2) 121.2(13) no
C(2) C(1) C(6) 118.8(17) no
C(2) C(3) C(4) 119.6(18) no
C(4) C(5) C(6) 119.5(19) no
P(1) C(7) C(8) 123.3(14) no
C(8) C(7) C(12) 118.9(17) no
C(8) C(9) C(10) 122.(3) no
C(10) C(11) C(12) 119.(2) no
P(1) C(13) C(14) 122.9(11) no
C(14) C(13) C(18) 117.5(13) no
C(14) C(15) C(16) 120.4(19) no
C(16) C(17) C(18) 118.6(16) no
P(2) C(19) C(20) 117.8(15) no
C(20) C(19) C(24) 118.7(16) no
C(20) C(21) C(22) 120.3(17) no
C(22) C(23) C(24) 121.(2) no
P(2) C(25) C(26) 120.1(13) no
C(26) C(25) C(30) 116.0(14) no
C(26) C(27) C(28) 118.7(18) no
C(28) C(29) C(30) 121.5(18) no
P(2) C(31) C(32) 121.4(11) no
C(32) C(31) C(36) 118.0(15) no
C(32) C(33) C(34) 119.0(18) no
C(34) C(35) C(36) 121.8(16) yes
Cl(1) Pt(1) P(1) 90.7(2) yes
Cl(1) Pt(1) O(1) 87.2(5) yes
P(1) Pt(1) O(1) 176.1(4) yes
Cl(3) Pt(2) P(2) 92.2(2) yes
Cl(3) Pt(2) O(2) 86.9(5) yes
P(2) Pt(2) O(2) 178.6(4) yes
Pt(1) P(1) C(7) 112.8(6) yes
Pt(1) P(1) C(13) 113.0(6) yes
C(7) P(1) C(13) 105.7(7) yes
Pt(2) P(2) C(25) 118.0(6) yes
Pt(2) P(2) C(31) 113.5(5) yes
C(25) P(2) C(31) 101.5(7) no
P(1) C(1) C(6) 120.0(12) no
C(1) C(2) C(3) 122.5(16) no
C(3) C(4) C(5) 119.(2) no
C(1) C(6) C(5) 120.8(15) no
P(1) C(7) C(12) 117.4(15) no
C(7) C(8) C(9) 122.(2) no
C(9) C(10) C(11) 119.6(12) no
C(13) C(14) C(15) 121.9(16) no
C(15) C(16) C(17) 120.6(15) no
C(13) C(18) C(17) 121.0(17) no
P(2) C(19) C(24) 123.4(12) no
C(19) C(20) C(21) 118.6(19) no
C(21) C(22) C(23) 120.7(19) no
C(19) C(24) C(23) 121.0(17) no
P(2) C(25) C(30) 123.6(13) no
C(25) C(26) C(27) 123.1(18) no
C(27) C(28) C(29) 119.7(17) no
C(25) C(30) C(29) 120.9(16) no
P(2) C(31) C(36) 120.6(13) no
C(31) C(32) C(33) 121.3(15) no
C(33) C(34) C(35) 119.7(19) no
C(31) C(36) C(35) 120.1(17) no

loop_
_geom_bond_atom_site_label_1
_geom_bond_atom_site_label_2
_geom_bond_distance
_geom_bond_publ_flag
Pt(1) Cl(1) 2.308(4) yes
Pt(1) P(1) 2.238(5) yes
Pt(2) Cl(3) 2.341(4) yes
Pt(2) P(2) 2.251(4) yes
P(1) C(1) 1.811(18) yes
P(1) C(13) 1.818(12) yes
P(2) C(25) 1.782(17) yes
C(1) C(2) 1.36(2) no
C(2) C(3) 1.39(3) no
C(4) C(5) 1.41(3) no
C(7) C(8) 1.38(3) no
C(8) C(9) 1.33(3) no
C(10) C(11) 1.43(4) no
C(13) C(14) 1.38(2) no
C(14) C(15) 1.35(2) no
C(16) C(17) 1.34(3) no
C(19) C(20) 1.43(2) no
C(20) C(21) 1.39(3) no
C(22) C(23) 1.33(3) no
C(25) C(26) 1.41(2) no
C(26) C(27) 1.36(2) no
C(28) C(29) 1.39(3) no
C(31) C(32) 1.36(3) no
C(32) C(33) 1.42(3) no
C(34) C(35) 1.38(3) no
Pt(1) Cl(2) 2.359(4) yes
Pt(1) O(1) 2.12(2) yes
Pt(2) Cl(4) 2.344(5) yes
Pt(2) O(2) 2.129(15) yes
P(1) C(7) 1.802(16) yes
P(2) C(19) 1.813(17) yes
P(2) C(31) 1.833(16) yes
C(1) C(6) 1.39(2) no
C(3) C(4) 1.40(3) no
C(5) C(6) 1.41(3) no
C(7) C(12) 1.39(3) no
C(9) C(10) 1.37(4) no
C(11) C(12) 1.41(3) no
C(13) C(18) 1.36(2) no
C(15) C(16) 1.37(3) no
C(17) C(18) 1.43(2) no
C(19) C(24) 1.38(3) no
C(21) C(22) 1.40(4) no
C(23) C(24) 1.40(3) no
C(25) C(30) 1.43(2) no
C(27) C(28) 1.40(3) no
C(29) C(30) 1.35(2) no
C(31) C(36) 1.40(2) no
C(33) C(34) 1.34(3) no
C(35) C(36) 1.35(3) no
